data_4103128
loop_
_publ_author_name
'Meghan A. Dureen'
'Douglas W. Stephan'

_publ_section_title
;
 Reactions of Boron Amidinates with CO2 and CO and Other Small Molecules
;
_journal_name_full 'Journal of the American Chemical Society'
_journal_page_first 13559
_journal_page_last 13568
_journal_paper_doi 10.1021/ja1064153
_journal_volume 132
_journal_year 2010
_chemical_formula_sum 'C24 H24 B F10 N3'
_chemical_formula_weight 555.27
_chemical_name_systematic
; 
 ? 
;
_space_group_IT_number 14
_symmetry_cell_setting monoclinic
_symmetry_space_group_name_Hall '-P 2yn'
_symmetry_space_group_name_H-M 'P 1 21/n 1'
_atom_sites_solution_hydrogens geom
_atom_sites_solution_primary direct
_atom_sites_solution_secondary difmap
_audit_creation_method SHELXL-97
_cell_angle_alpha 90.00
_cell_angle_beta 96.4530(10)
_cell_angle_gamma 90.00
_cell_formula_units_Z 4
_cell_length_a 10.3891(4)
_cell_length_b 11.6890(4)
_cell_length_c 21.6116(7)
_cell_measurement_reflns_used 9880
_cell_measurement_temperature 150(2)
_cell_measurement_theta_max 22.11
_cell_measurement_theta_min 2.58
_cell_volume 2607.85(16)
_computing_cell_refinement 'Bruker SAINT'
_computing_data_collection 'Bruker APEX2'
_computing_data_reduction 'Bruker SAINT'
_computing_molecular_graphics 'Bruker SHELXTL'
_computing_publication_material 'Bruker SHELXTL'
_computing_structure_refinement 'SHELXL-97 (Sheldrick, 2008)'
_computing_structure_solution 'SHELXS-97 (Sheldrick, 2008)'
_diffrn_ambient_temperature 150(2)
_diffrn_measured_fraction_theta_full 0.992
_diffrn_measured_fraction_theta_max 0.992
_diffrn_measurement_device_type 'Bruker APEX-II CCD'
_diffrn_measurement_method '\f and \w scans'
_diffrn_radiation_monochromator graphite
_diffrn_radiation_source 'fine-focus sealed tube'
_diffrn_radiation_type MoK\a
_diffrn_radiation_wavelength 0.71073
_diffrn_reflns_av_R_equivalents 0.0381
_diffrn_reflns_av_sigmaI/netI 0.0206
_diffrn_reflns_limit_h_max 13
_diffrn_reflns_limit_h_min -13
_diffrn_reflns_limit_k_max 15
_diffrn_reflns_limit_k_min -15
_diffrn_reflns_limit_l_max 28
_diffrn_reflns_limit_l_min -28
_diffrn_reflns_number 72484
_diffrn_reflns_theta_full 27.58
_diffrn_reflns_theta_max 27.58
_diffrn_reflns_theta_min 1.90
_exptl_absorpt_coefficient_mu 0.134
_exptl_absorpt_correction_T_max 0.9610
_exptl_absorpt_correction_T_min 0.9547
_exptl_absorpt_correction_type multi-scan
_exptl_absorpt_process_details SADABS
_exptl_crystal_colour colourless
_exptl_crystal_density_diffrn 1.414
_exptl_crystal_density_method 'not measured'
_exptl_crystal_description block
_exptl_crystal_F_000 1136
_exptl_crystal_size_max 0.35
_exptl_crystal_size_mid 0.33
_exptl_crystal_size_min 0.30
_refine_diff_density_max 0.263
_refine_diff_density_min -0.180
_refine_diff_density_rms 0.035
_refine_ls_extinction_method none
_refine_ls_goodness_of_fit_ref 1.029
_refine_ls_hydrogen_treatment constr
_refine_ls_matrix_type full
_refine_ls_number_parameters 350
_refine_ls_number_reflns 5995
_refine_ls_number_restraints 0
_refine_ls_restrained_S_all 1.029
_refine_ls_R_factor_all 0.0779
_refine_ls_R_factor_gt 0.0453
_refine_ls_shift/su_max 0.000
_refine_ls_shift/su_mean 0.000
_refine_ls_structure_factor_coef Fsqd
_refine_ls_weighting_details 'calc w=1/[\s^2^(Fo^2^)+(0.0567P)^2^+0.7949P] where P=(Fo^2^+2Fc^2^)/3'
_refine_ls_weighting_scheme calc
_refine_ls_wR_factor_gt 0.1158
_refine_ls_wR_factor_ref 0.1359
_reflns_number_gt 3874
_reflns_number_total 5995
_reflns_threshold_expression >2sigma(I)
_cod_data_source_file ja1064153_si_001_06.cif
_cod_data_source_block (HC(RN)2(CNtBu)B(C6F5)2
_cod_database_code 4103128

loop_
_symmetry_equiv_pos_as_xyz
'x, y, z'
'-x+1/2, y+1/2, -z+1/2'
'-x, -y, -z'
'x-1/2, -y-1/2, z-1/2'

loop_
_atom_site_label
_atom_site_type_symbol
_atom_site_fract_x
_atom_site_fract_y
_atom_site_fract_z
_atom_site_U_iso_or_equiv
_atom_site_adp_type
_atom_site_occupancy
_atom_site_symmetry_multiplicity
_atom_site_calc_flag
_atom_site_refinement_flags
N1 N 0.96655(14) 0.95845(12) 0.16399(7) 0.0465(4) Uani 1 1 d .
N3 N 0.80725(15) 0.67953(13) 0.12683(8) 0.0575(4) Uani 1 1 d .
N2 N 0.78090(15) 0.87167(13) 0.12940(9) 0.0592(5) Uani 1 1 d .
B1 B 1.00290(19) 0.82619(16) 0.17522(9) 0.0422(4) Uani 1 1 d .
C2 C 0.86198(18) 0.77166(15) 0.14410(9) 0.0480(4) Uani 1 1 d .
C1 C 0.84646(19) 0.96790(16) 0.14125(9) 0.0560(5) Uani 1 1 d .
H1 H 0.8070 1.0406 0.1334 0.067 Uiso 1 1 calc R
C3 C 1.04816(19) 1.05998(15) 0.18137(10) 0.0536(5) Uani 1 1 d .
H3 H 1.0988 1.0425 0.2224 0.064 Uiso 1 1 calc R
C9 C 0.8589(2) 0.56211(16) 0.13327(12) 0.0656(6) Uani 1 1 d .
C11 C 0.9603(3) 0.54125(18) 0.18722(13) 0.0798(7) Uani 1 1 d .
H11A H 1.0353 0.5906 0.1834 0.120 Uiso 1 1 calc R
H11B H 0.9875 0.4610 0.1873 0.120 Uiso 1 1 calc R
H11C H 0.9245 0.5585 0.2262 0.120 Uiso 1 1 calc R
C5 C 0.9716(2) 1.16709(18) 0.19024(13) 0.0789(7) Uani 1 1 d .
H5A H 0.9250 1.1903 0.1503 0.118 Uiso 1 1 calc R
H5B H 1.0307 1.2284 0.2061 0.118 Uiso 1 1 calc R
H5C H 0.9093 1.1522 0.2201 0.118 Uiso 1 1 calc R
C6 C 0.6475(2) 0.8667(2) 0.09822(15) 0.0856(9) Uani 1 1 d .
H6 H 0.6231 0.7842 0.0933 0.103 Uiso 1 1 calc R
C8 C 0.5541(3) 0.9214(3) 0.1368(2) 0.1380(15) Uani 1 1 d .
H8A H 0.5621 0.8859 0.1781 0.207 Uiso 1 1 calc R
H8B H 0.4656 0.9110 0.1165 0.207 Uiso 1 1 calc R
H8C H 0.5732 1.0033 0.1410 0.207 Uiso 1 1 calc R
C10 C 0.7417(3) 0.4882(2) 0.1396(2) 0.1411(16) Uani 1 1 d .
H10A H 0.7063 0.5070 0.1785 0.212 Uiso 1 1 calc R
H10B H 0.7671 0.4074 0.1401 0.212 Uiso 1 1 calc R
H10C H 0.6757 0.5022 0.1043 0.212 Uiso 1 1 calc R
C4 C 1.1451(3) 1.0778(2) 0.13534(15) 0.0989(10) Uani 1 1 d .
H4A H 1.1943 1.0071 0.1315 0.148 Uiso 1 1 calc R
H4B H 1.2045 1.1397 0.1499 0.148 Uiso 1 1 calc R
H4C H 1.0994 1.0981 0.0947 0.148 Uiso 1 1 calc R
C12 C 0.9156(3) 0.5341(2) 0.07256(14) 0.1071(10) Uani 1 1 d .
H12A H 0.8502 0.5485 0.0371 0.161 Uiso 1 1 calc R
H12B H 0.9415 0.4535 0.0727 0.161 Uiso 1 1 calc R
H12C H 0.9915 0.5825 0.0690 0.161 Uiso 1 1 calc R
C7 C 0.6437(3) 0.9173(3) 0.03392(18) 0.1406(15) Uani 1 1 d .
H7A H 0.6608 0.9997 0.0372 0.211 Uiso 1 1 calc R
H7B H 0.5581 0.9045 0.0110 0.211 Uiso 1 1 calc R
H7C H 0.7100 0.8807 0.0117 0.211 Uiso 1 1 calc R
C13 C 1.03573(16) 0.81372(14) 0.25100(8) 0.0425(4) Uani 1 1 d .
C19 C 1.11592(17) 0.78392(15) 0.13336(8) 0.0438(4) Uani 1 1 d .
C14 C 1.15109(17) 0.85268(15) 0.28273(8) 0.0464(4) Uani 1 1 d .
C24 C 1.22168(18) 0.71544(16) 0.15246(8) 0.0475(4) Uani 1 1 d .
C18 C 0.94882(18) 0.77493(15) 0.29036(9) 0.0491(4) Uani 1 1 d .
C23 C 1.31005(19) 0.67712(18) 0.11402(10) 0.0589(5) Uani 1 1 d .
C17 C 0.9739(2) 0.77128(17) 0.35420(10) 0.0580(5) Uani 1 1 d .
C20 C 1.1056(2) 0.80923(17) 0.06991(9) 0.0546(5) Uani 1 1 d .
C15 C 1.1783(2) 0.85345(17) 0.34673(9) 0.0554(5) Uani 1 1 d .
C16 C 1.0881(2) 0.81203(19) 0.38279(9) 0.0622(6) Uani 1 1 d .
C21 C 1.1927(2) 0.7731(2) 0.03033(10) 0.0673(6) Uani 1 1 d .
C22 C 1.2949(2) 0.7066(2) 0.05244(11) 0.0698(6) Uani 1 1 d .
F10 F 1.24302(11) 0.67778(10) 0.21197(5) 0.0595(3) Uani 1 1 d .
F1 F 1.24585(10) 0.89380(10) 0.25073(5) 0.0577(3) Uani 1 1 d .
F5 F 0.82951(11) 0.73840(11) 0.26694(6) 0.0679(3) Uani 1 1 d .
F2 F 1.29119(13) 0.89488(13) 0.37374(6) 0.0805(4) Uani 1 1 d .
F9 F 1.41022(13) 0.61094(13) 0.13693(7) 0.0831(4) Uani 1 1 d .
F4 F 0.88409(14) 0.72806(12) 0.38844(6) 0.0823(4) Uani 1 1 d .
F6 F 1.00446(13) 0.87169(11) 0.04402(5) 0.0737(4) Uani 1 1 d .
F3 F 1.11320(17) 0.81286(15) 0.44491(6) 0.0981(5) Uani 1 1 d .
F7 F 1.17476(18) 0.80198(15) -0.03046(6) 0.1025(5) Uani 1 1 d .
F8 F 1.38092(17) 0.66940(16) 0.01497(8) 0.1081(6) Uani 1 1 d .

loop_
_atom_site_aniso_label
_atom_site_aniso_U_11
_atom_site_aniso_U_22
_atom_site_aniso_U_33
_atom_site_aniso_U_23
_atom_site_aniso_U_13
_atom_site_aniso_U_12
N1 0.0456(8) 0.0361(8) 0.0552(9) 0.0005(6) -0.0049(7) -0.0037(6)
N3 0.0500(9) 0.0395(8) 0.0812(12) -0.0061(8) -0.0007(8) -0.0041(7)
N2 0.0451(9) 0.0379(8) 0.0887(12) -0.0039(8) -0.0182(8) 0.0004(7)
B1 0.0395(10) 0.0362(10) 0.0497(11) 0.0035(8) 0.0000(8) -0.0020(8)
C2 0.0454(10) 0.0369(9) 0.0608(11) -0.0010(8) 0.0013(8) -0.0005(8)
C1 0.0540(11) 0.0383(10) 0.0713(13) 0.0008(9) -0.0119(10) 0.0022(8)
C3 0.0539(11) 0.0368(9) 0.0668(12) 0.0012(8) -0.0079(9) -0.0088(8)
C9 0.0596(13) 0.0356(10) 0.1018(17) -0.0083(10) 0.0101(12) -0.0044(9)
C11 0.0898(18) 0.0413(11) 0.1069(19) 0.0082(12) 0.0048(15) 0.0070(11)
C5 0.0761(16) 0.0416(11) 0.113(2) -0.0133(12) -0.0156(14) -0.0024(10)
C6 0.0545(13) 0.0499(12) 0.141(2) -0.0134(14) -0.0392(15) 0.0038(10)
C8 0.0518(16) 0.130(3) 0.228(4) -0.041(3) -0.003(2) -0.0030(17)
C10 0.0774(19) 0.0482(15) 0.298(5) 0.005(2) 0.024(2) -0.0181(14)
C4 0.102(2) 0.0686(16) 0.132(3) -0.0155(16) 0.0409(19) -0.0403(15)
C12 0.143(3) 0.0732(18) 0.105(2) -0.0245(16) 0.0133(19) 0.0237(18)
C7 0.121(3) 0.142(3) 0.136(3) -0.010(2) -0.080(2) 0.012(2)
C13 0.0422(9) 0.0350(8) 0.0507(10) 0.0030(7) 0.0070(7) 0.0024(7)
C19 0.0443(10) 0.0390(9) 0.0478(10) 0.0031(7) 0.0036(7) -0.0057(7)
C14 0.0453(10) 0.0439(9) 0.0499(10) 0.0063(8) 0.0054(8) 0.0024(8)
C24 0.0461(10) 0.0480(10) 0.0489(10) 0.0073(8) 0.0076(8) -0.0037(8)
C18 0.0475(11) 0.0395(9) 0.0623(12) -0.0010(8) 0.0146(9) 0.0035(8)
C23 0.0478(11) 0.0583(12) 0.0727(14) 0.0032(10) 0.0153(10) 0.0012(9)
C17 0.0696(14) 0.0476(11) 0.0617(12) 0.0059(9) 0.0290(11) 0.0088(10)
C20 0.0608(12) 0.0524(11) 0.0494(11) 0.0051(9) 0.0016(9) -0.0033(9)
C15 0.0569(12) 0.0516(11) 0.0553(11) -0.0003(9) -0.0042(9) 0.0073(9)
C16 0.0816(15) 0.0620(13) 0.0441(11) 0.0046(9) 0.0113(10) 0.0163(11)
C21 0.0836(16) 0.0742(14) 0.0463(11) 0.0041(10) 0.0167(11) -0.0065(13)
C22 0.0712(15) 0.0799(15) 0.0642(14) -0.0043(12) 0.0327(12) -0.0054(12)
F10 0.0553(7) 0.0662(7) 0.0571(7) 0.0156(5) 0.0068(5) 0.0154(5)
F1 0.0463(6) 0.0673(7) 0.0585(6) 0.0083(5) 0.0016(5) -0.0117(5)
F5 0.0499(7) 0.0750(8) 0.0822(8) -0.0069(6) 0.0224(6) -0.0117(6)
F2 0.0734(9) 0.0986(10) 0.0634(8) -0.0029(7) -0.0187(6) -0.0047(7)
F9 0.0606(8) 0.0903(10) 0.1019(10) 0.0070(8) 0.0242(7) 0.0227(7)
F4 0.0965(10) 0.0818(9) 0.0776(9) 0.0112(7) 0.0496(8) 0.0030(8)
F6 0.0852(9) 0.0805(9) 0.0516(7) 0.0120(6) -0.0084(6) 0.0134(7)
F3 0.1222(12) 0.1253(13) 0.0470(7) 0.0077(8) 0.0105(7) 0.0128(10)
F7 0.1334(14) 0.1285(13) 0.0485(7) 0.0122(8) 0.0238(8) 0.0065(11)
F8 0.1057(12) 0.1381(14) 0.0912(10) -0.0018(10) 0.0582(9) 0.0151(10)

loop_
_atom_type_symbol
_atom_type_description
_atom_type_scat_dispersion_real
_atom_type_scat_dispersion_imag
_atom_type_scat_source
C C 0.0033 0.0016 'International Tables Vol C Tables 4.2.6.8 and 6.1.1.4'
H H 0.0000 0.0000 'International Tables Vol C Tables 4.2.6.8 and 6.1.1.4'
B B 0.0013 0.0007 'International Tables Vol C Tables 4.2.6.8 and 6.1.1.4'
N N 0.0061 0.0033 'International Tables Vol C Tables 4.2.6.8 and 6.1.1.4'
F F 0.0171 0.0103 'International Tables Vol C Tables 4.2.6.8 and 6.1.1.4'

loop_
_geom_angle_atom_site_label_1
_geom_angle_atom_site_label_2
_geom_angle_atom_site_label_3
_geom_angle
C1 N1 C3 121.86(15)
C1 N1 B1 109.91(14)
C3 N1 B1 127.98(14)
C2 N3 C9 128.54(17)
C1 N2 C2 111.56(15)
C1 N2 C6 123.96(17)
C2 N2 C6 124.09(16)
N1 B1 C19 112.26(14)
N1 B1 C13 104.81(14)
C19 B1 C13 116.30(14)
N1 B1 C2 97.26(13)
C19 B1 C2 108.27(14)
C13 B1 C2 116.29(15)
N3 C2 N2 113.12(16)
N3 C2 B1 142.74(17)
N2 C2 B1 103.97(14)
N1 C1 N2 117.00(17)
N1 C3 C5 113.73(16)
N1 C3 C4 110.41(17)
C5 C3 C4 111.7(2)
N3 C9 C11 116.14(18)
N3 C9 C10 104.64(18)
C11 C9 C10 109.8(2)
N3 C9 C12 106.8(2)
C11 C9 C12 109.0(2)
C10 C9 C12 110.3(2)
N2 C6 C8 111.4(2)
N2 C6 C7 109.4(2)
C8 C6 C7 113.3(3)
C18 C13 C14 112.97(16)
C18 C13 B1 124.43(16)
C14 C13 B1 122.30(15)
C24 C19 C20 112.73(17)
C24 C19 B1 127.18(16)
C20 C19 B1 119.90(16)
F1 C14 C15 115.52(16)
F1 C14 C13 120.07(16)
C15 C14 C13 124.41(18)
F10 C24 C23 114.66(17)
F10 C24 C19 120.73(16)
C23 C24 C19 124.58(18)
F5 C18 C17 115.29(17)
F5 C18 C13 120.42(17)
C17 C18 C13 124.29(18)
F9 C23 C22 120.2(2)
F9 C23 C24 120.29(19)
C22 C23 C24 119.5(2)
F4 C17 C16 120.16(19)
F4 C17 C18 119.7(2)
C16 C17 C18 120.10(19)
F6 C20 C21 116.31(18)
F6 C20 C19 119.53(18)
C21 C20 C19 124.15(19)
F2 C15 C16 119.99(18)
F2 C15 C14 120.63(19)
C16 C15 C14 119.37(19)
F3 C16 C17 121.3(2)
F3 C16 C15 119.9(2)
C17 C16 C15 118.81(18)
F7 C21 C22 120.2(2)
F7 C21 C20 119.9(2)
C22 C21 C20 119.89(19)
F8 C22 C21 121.3(2)
F8 C22 C23 119.6(2)
C21 C22 C23 119.1(2)

loop_
_geom_bond_atom_site_label_1
_geom_bond_atom_site_label_2
_geom_bond_distance
N1 C1 1.293(2)
N1 C3 1.482(2)
N1 B1 1.603(2)
N3 C2 1.255(2)
N3 C9 1.474(3)
N2 C1 1.325(2)
N2 C2 1.455(2)
N2 C6 1.473(3)
B1 C19 1.637(3)
B1 C13 1.642(3)
B1 C2 1.667(3)
C3 C5 1.507(3)
C3 C4 1.507(3)
C9 C11 1.501(3)
C9 C10 1.512(3)
C9 C12 1.533(4)
C6 C8 1.492(4)
C6 C7 1.507(5)
C13 C18 1.385(2)
C13 C14 1.389(2)
C19 C24 1.384(3)
C19 C20 1.395(3)
C14 F1 1.353(2)
C14 C15 1.380(3)
C24 F10 1.354(2)
C24 C23 1.380(3)
C18 F5 1.354(2)
C18 C17 1.376(3)
C23 F9 1.346(2)
C23 C22 1.367(3)
C17 F4 1.352(2)
C17 C16 1.361(3)
C20 F6 1.348(2)
C20 C21 1.380(3)
C15 F2 1.340(2)
C15 C16 1.373(3)
C16 F3 1.339(2)
C21 F7 1.349(2)
C21 C22 1.359(3)
C22 F8 1.344(3)
